data_7135394
loop_
_publ_author_name
'Koh, An-Ping'
'Vernezoul, Ga&#xeb;l'
'Fan, Jun'
'Zhang, Zheng-Feng'
'Su, Ming-Der'
'So, Cheuk-Wai'

_publ_section_title
;
 Bis(<i>N</i>-heterocyclic carbene)-borylene-mediated heteroallene
 activation.
;
_journal_issue 21
_journal_name_full 'Chemical communications (Cambridge, England)'
_journal_page_first 5980
_journal_page_last 5984
_journal_paper_doi 10.1039/d6cc00146g
_journal_volume 62
_journal_year 2026
_chemical_formula_sum 'C46 H40 Cl3 N3 O3'
_chemical_formula_weight 789.16
_space_group_crystal_system triclinic
_space_group_IT_number 2
_space_group_name_Hall '-P 1'
_space_group_name_H-M_alt 'P -1'
_atom_sites_solution_hydrogens geom
_audit_update_record
;
2025-12-19 deposited with the CCDC.	2026-02-11 downloaded from the CCDC.
;
_cell_angle_alpha 61.128(2)
_cell_angle_beta 78.860(3)
_cell_angle_gamma 85.886(3)
_cell_formula_units_Z 2
_cell_length_a 12.4889(11)
_cell_length_b 13.5583(12)
_cell_length_c 13.6320(11)
_cell_measurement_reflns_used 9817
_cell_measurement_temperature 100.(2)
_cell_measurement_theta_max 31.0222
_cell_measurement_theta_min 2.1741
_cell_volume 1982.7(3)
_computing_cell_refinement 'SAINT V8.40B (Bruker AXS LLC, 2019)'
_computing_data_collection 'APEX4 (Ver 2021.4-0, Bruker AXS Inc., 2021)'
_computing_data_reduction 'SAINT V8.40B (Bruker AXS LLC, 2019)'
_computing_molecular_graphics 'shelXle (C.B. Huebschle, rev 1242)'
_computing_publication_material 'APEX4 (Ver 2021.4-0, Bruker AXS Inc., 2021)'
_computing_structure_refinement 'SHELXL-2018/3 (Sheldrick, 2018)'
_computing_structure_solution 'XT, VERSION 2018/2'
_diffrn_ambient_temperature 100.(2)
_diffrn_detector_area_resol_mean 7.3910
_diffrn_measured_fraction_theta_full 0.994
_diffrn_measured_fraction_theta_max 0.994
_diffrn_measurement_device 'four-circle diffractometer'
_diffrn_measurement_device_type 'Photon II CPADs detector'
_diffrn_measurement_method 'phi and omega scans'
_diffrn_radiation_monochromator 'Multilayer Mirror'
_diffrn_radiation_probe x-ray
_diffrn_radiation_type MoK\a
_diffrn_radiation_wavelength 0.71073
_diffrn_reflns_av_R_equivalents 0.1002
_diffrn_reflns_av_unetI/netI 0.0771
_diffrn_reflns_limit_h_max 18
_diffrn_reflns_limit_h_min -18
_diffrn_reflns_limit_k_max 19
_diffrn_reflns_limit_k_min -19
_diffrn_reflns_limit_l_max 17
_diffrn_reflns_limit_l_min -19
_diffrn_reflns_number 66357
_diffrn_reflns_theta_full 25.24
_diffrn_reflns_theta_max 31.04
_diffrn_reflns_theta_min 2.17
_diffrn_source 'Incoatec microfocus source'
_diffrn_source_current 1.4
_diffrn_source_power 0.07
_diffrn_source_type 'Bruker D8 Quest'
_diffrn_source_voltage 50
_exptl_absorpt_coefficient_mu 0.277
_exptl_absorpt_correction_T_max 0.95
_exptl_absorpt_correction_T_min 0.60
_exptl_absorpt_correction_type multi-scan
_exptl_absorpt_process_details
;
Krause, L., Herbst-Irmer, R., Sheldrick, G. M., Stalke, D. (2015).
"Comparison of silver and molybdenum microfocus X-ray sources for
single-crystal structure determination"
J. Appl. Cryst. 48, 3-10.
doi:10.1107/S1600576714022985
;
_exptl_crystal_colour colourless
_exptl_crystal_density_diffrn 1.322
_exptl_crystal_density_method 'not measured'
_exptl_crystal_description block
_exptl_crystal_F_000 824
_exptl_crystal_size_max 0.220
_exptl_crystal_size_mid 0.200
_exptl_crystal_size_min 0.180
_refine_diff_density_max 1.050
_refine_diff_density_min -0.593
_refine_ls_extinction_method none
_refine_ls_goodness_of_fit_ref 1.030
_refine_ls_hydrogen_treatment constr
_refine_ls_matrix_type full
_refine_ls_number_parameters 625
_refine_ls_number_reflns 12605
_refine_ls_number_restraints 836
_refine_ls_restrained_S_all 1.016
_refine_ls_R_factor_all 0.1032
_refine_ls_R_factor_gt 0.0719
_refine_ls_shift/su_max 0.000
_refine_ls_shift/su_mean 0.000
_refine_ls_structure_factor_coef Fsqd
_refine_ls_weighting_details 'w=1/[\s^2^(Fo^2^)+(0.1000P)^2^+1.2108P] where P=(Fo^2^+2Fc^2^)/3'
_refine_ls_weighting_scheme calc
_refine_ls_wR_factor_gt 0.1840
_refine_ls_wR_factor_ref 0.2092
_reflns_Friedel_coverage 0.000
_reflns_number_gt 8911
_reflns_number_total 12605
_reflns_threshold_expression 'I > 2\s(I)'
_cod_data_source_file d6cc00146g2.cif
_cod_data_source_block scw3105m
_cod_depositor_comments
;
The following automatic conversions were performed:

data item '_diffrn_radiation_probe' value 'X-ray' was changed to
'x-ray' in accordance with the
/home/data/users/saulius/crontab/automatic-downloads/rss-feeds/RSC/lib/dictionaries/cif_core.dic
dictionary named 'cif_core.dic' version 2.4.2 last updated on
2011-04-26.

data item '_exptl_absorpt_correction_type' value 'Multi-Scan' was
changed to 'multi-scan' in accordance with the
/home/data/users/saulius/crontab/automatic-downloads/rss-feeds/RSC/lib/dictionaries/cif_core.dic
dictionary named 'cif_core.dic' version 2.4.2 last updated on
2011-04-26.

Automatic conversion script
Id: cif_fix_values 8170 2020-07-09 18:12:32Z antanas 

 Adding full bibliography for 7135388--7135395.cif.
;
_cod_database_code 7135394

loop_
_space_group_symop_operation_xyz
'x, y, z'
'-x, -y, -z'

loop_
_atom_site_type_symbol
_atom_site_label
_atom_site_fract_x
_atom_site_fract_y
_atom_site_fract_z
_atom_site_U_iso_or_equiv
_atom_site_adp_type
_atom_site_calc_flag
_atom_site_refinement_flags_adp
_atom_site_refinement_flags_occupancy
_atom_site_refinement_flags_posn
_atom_site_occupancy
_atom_site_disorder_assembly
_atom_site_disorder_group
C C46 0.9793(4) 0.0271(4) 0.9576(4) 0.0430(11) Uani d U P D 0.500000 A -1
H H46 1.019549 0.066394 0.877155 0.052000 Uiso calc U P R 0.500000 A -1
Cl Cl1 0.99770(11) 0.10550(10) 1.02455(12) 0.0408(3) Uani d U P D 0.500000 A -1
Cl Cl3 1.03353(14) -0.10863(11) 1.02861(14) 0.0564(4) Uani d U P D 0.500000 A -1
Cl Cl2 0.83918(13) 0.01550(10) 0.95628(11) 0.0483(3) Uani d U P . 0.500000 A -1
C C47 0.5280(5) 0.0489(5) 0.9946(4) 0.0587(15) Uani d U P D 0.500000 B -2
H H47 0.522980 0.116200 1.006948 0.070000 Uiso calc U P R 0.500000 B -2
Cl Cl4 0.50784(17) 0.09362(16) 0.85666(14) 0.0670(5) Uani d U P D 0.500000 B -2
Cl Cl5 0.66398(13) -0.00110(11) 1.00290(14) 0.0570(4) Uani d U P D 0.500000 B -2
Cl Cl6 0.4363(3) -0.0514(3) 1.1007(3) 0.1207(10) Uani d U P . 0.500000 B -2
O O1 0.86465(11) 0.16139(10) 0.24254(11) 0.0245(3) Uani d . . . 1.000000 . .
O O2 0.91014(10) 0.36493(10) 0.41703(10) 0.0213(2) Uani d . . . 1.000000 . .
O O3 0.88537(10) 0.54414(10) 0.04039(10) 0.0194(2) Uani d . . . 1.000000 . .
N N1 0.86690(11) 0.35355(11) 0.14039(11) 0.0157(3) Uani d . . . 1.000000 . .
N N2 0.87539(11) 0.26028(11) 0.33575(11) 0.0167(3) Uani d . . . 1.000000 . .
N N3 0.89206(11) 0.45784(11) 0.23077(11) 0.0155(3) Uani d . . . 1.000000 . .
C C1 0.86845(13) 0.25178(14) 0.23940(13) 0.0174(3) Uani d . . . 1.000000 . .
C C2 0.89340(13) 0.36071(13) 0.33398(13) 0.0166(3) Uani d . . . 1.000000 . .
C C3 0.88086(12) 0.45814(13) 0.13065(13) 0.0156(3) Uani d . . . 1.000000 . .
C C4 0.86178(13) 0.35027(14) 0.03480(13) 0.0176(3) Uani d . . . 1.000000 . .
H H4A 0.875146 0.272527 0.047315 0.021000 Uiso calc U . R 1.000000 . .
H H4B 0.920549 0.399918 -0.026430 0.021000 Uiso calc U . R 1.000000 . .
C C5 0.75148(13) 0.38772(14) -0.00436(13) 0.0181(3) Uani d . . D 1.000000 . .
H H5 0.737902 0.464957 -0.013247 0.022000 Uiso calc U . R 1.000000 C 1
C C6 0.76353(14) 0.39632(16) -0.12188(14) 0.0215(3) Uani d . . . 1.000000 . .
C C7 0.7734(2) 0.30308(19) -0.13843(18) 0.0369(5) Uani d . . . 1.000000 . .
H H7 0.768081 0.229870 -0.074339 0.044000 Uiso calc U . R 1.000000 . .
C C8 0.7910(2) 0.3147(2) -0.24790(19) 0.0432(6) Uani d . . . 1.000000 . .
H H8 0.797023 0.249257 -0.257140 0.052000 Uiso calc U . R 1.000000 . .
C C9 0.79980(18) 0.4192(2) -0.34226(17) 0.0378(5) Uani d . . . 1.000000 . .
H H9 0.812780 0.426686 -0.416569 0.045000 Uiso calc U . R 1.000000 . .
C C10 0.7894(2) 0.5134(2) -0.32723(17) 0.0400(5) Uani d . . . 1.000000 . .
H H10 0.794837 0.586373 -0.391620 0.048000 Uiso calc U . R 1.000000 . .
C C11 0.77099(18) 0.50160(18) -0.21763(16) 0.0314(4) Uani d . . . 1.000000 . .
H H11 0.763413 0.567094 -0.208533 0.038000 Uiso calc U . R 1.000000 . .
C C12 0.6550(4) 0.3091(6) 0.0838(3) 0.0200(11) Uani d U P DG 0.58(3) D 1
C C13 0.6604(6) 0.1925(6) 0.1329(5) 0.0257(10) Uani d U P G 0.58(3) D 1
H H13 0.724290 0.158883 0.112756 0.031000 Uiso calc U P R 0.58(3) D 1
C C14 0.5725(8) 0.1251(6) 0.2113(6) 0.0343(13) Uani d U P G 0.58(3) D 1
H H14 0.576195 0.045389 0.244788 0.041000 Uiso calc U P R 0.58(3) D 1
C C15 0.4791(5) 0.1742(9) 0.2407(5) 0.0396(15) Uani d U P G 0.58(3) D 1
H H15 0.418935 0.128171 0.294296 0.048000 Uiso calc U P R 0.58(3) D 1
C C16 0.4736(4) 0.2908(9) 0.1917(6) 0.0395(14) Uani d U P G 0.58(3) D 1
H H16 0.409769 0.324448 0.211772 0.047000 Uiso calc U P R 0.58(3) D 1
C C17 0.5616(5) 0.3583(6) 0.1132(5) 0.0289(10) Uani d U P G 0.58(3) D 1
H H17 0.557864 0.437945 0.079740 0.035000 Uiso calc U P R 0.58(3) D 1
C C12A 0.6547(5) 0.3183(8) 0.0851(5) 0.0214(14) Uani d U P DG 0.42(3) D 2
C C13A 0.6430(7) 0.2027(9) 0.1284(8) 0.0314(16) Uani d U P G 0.42(3) D 2
H H13A 0.699559 0.162434 0.106921 0.038000 Uiso calc U P R 0.42(3) D 2
C C14A 0.5483(9) 0.1461(9) 0.2030(9) 0.0310(15) Uani d U P G 0.42(3) D 2
H H14A 0.540298 0.067080 0.232582 0.037000 Uiso calc U P R 0.42(3) D 2
C C15A 0.4655(6) 0.2050(11) 0.2344(8) 0.0362(17) Uani d U P G 0.42(3) D 2
H H15A 0.400868 0.166289 0.285431 0.043000 Uiso calc U P R 0.42(3) D 2
C C16A 0.4773(7) 0.3206(10) 0.1912(9) 0.045(2) Uani d U P G 0.42(3) D 2
H H16A 0.420698 0.360853 0.212620 0.054000 Uiso calc U P R 0.42(3) D 2
C C17A 0.5719(9) 0.3772(8) 0.1165(8) 0.0322(15) Uani d U P G 0.42(3) D 2
H H17A 0.579958 0.456209 0.086959 0.039000 Uiso calc U P R 0.42(3) D 2
C C18 0.87996(14) 0.15367(14) 0.44128(14) 0.0202(3) Uani d . . . 1.000000 . .
H H18A 0.902906 0.170338 0.497427 0.024000 Uiso calc U . R 1.000000 . .
H H18B 0.935981 0.105839 0.424377 0.024000 Uiso calc U . R 1.000000 . .
C C19 0.76987(15) 0.08726(14) 0.49481(14) 0.0222(3) Uani d . . D 1.000000 . .
H H19 0.752130 0.067503 0.437835 0.027000 Uiso calc U . R 1.000000 E 1
C C20 0.7970(5) -0.0244(4) 0.5956(4) 0.0202(10) Uani d U P DG 0.512(17) F 1
C C21 0.8136(7) -0.1189(5) 0.5802(4) 0.0250(11) Uani d U P G 0.512(17) F 1
H H21 0.805267 -0.114424 0.510350 0.030000 Uiso calc U P R 0.512(17) F 1
C C22 0.8426(6) -0.2198(4) 0.6669(5) 0.0307(12) Uani d U P G 0.512(17) F 1
H H22 0.853984 -0.284311 0.656309 0.037000 Uiso calc U P R 0.512(17) F 1
C C23 0.8548(5) -0.2262(4) 0.7690(5) 0.0289(12) Uani d U P G 0.512(17) F 1
H H23 0.874618 -0.295218 0.828253 0.035000 Uiso calc U P R 0.512(17) F 1
C C24 0.8382(7) -0.1318(4) 0.7844(5) 0.0350(13) Uani d U P G 0.512(17) F 1
H H24 0.846535 -0.136239 0.854240 0.042000 Uiso calc U P R 0.512(17) F 1
C C25 0.8092(7) -0.0309(3) 0.6977(5) 0.0322(12) Uani d U P G 0.512(17) F 1
H H25 0.797817 0.033649 0.708283 0.039000 Uiso calc U P R 0.512(17) F 1
C C20A 0.7857(6) -0.0192(5) 0.6060(4) 0.0294(14) Uani d U P DG 0.488(17) F 2
C C21A 0.8237(7) -0.1130(6) 0.5952(5) 0.0242(10) Uani d U P G 0.488(17) F 2
H H21A 0.832002 -0.111382 0.523657 0.029000 Uiso calc U P R 0.488(17) F 2
C C22A 0.8496(6) -0.2093(5) 0.6891(6) 0.0279(13) Uani d U P G 0.488(17) F 2
H H22A 0.875610 -0.273399 0.681714 0.033000 Uiso calc U P R 0.488(17) F 2
C C23A 0.8375(6) -0.2117(4) 0.7938(6) 0.0336(14) Uani d U P G 0.488(17) F 2
H H23A 0.855218 -0.277475 0.857926 0.040000 Uiso calc U P R 0.488(17) F 2
C C24A 0.7995(8) -0.1179(5) 0.8045(5) 0.0380(13) Uani d U P G 0.488(17) F 2
H H24A 0.791216 -0.119535 0.876083 0.046000 Uiso calc U P R 0.488(17) F 2
C C25A 0.7736(7) -0.0216(4) 0.7107(5) 0.0331(13) Uani d U P G 0.488(17) F 2
H H25A 0.747608 0.042483 0.718027 0.040000 Uiso calc U P R 0.488(17) F 2
C C26 0.67438(16) 0.15192(15) 0.51930(15) 0.0245(4) Uani d . . . 1.000000 . .
C C27 0.57386(19) 0.1385(2) 0.49648(19) 0.0366(5) Uani d . . . 1.000000 . .
H H27 0.567840 0.091623 0.463799 0.044000 Uiso calc U . R 1.000000 . .
C C28 0.4812(2) 0.1937(2) 0.5213(2) 0.0460(6) Uani d . . . 1.000000 . .
H H28 0.412877 0.183123 0.506273 0.055000 Uiso calc U . R 1.000000 . .
C C29 0.4897(2) 0.2627(2) 0.5671(2) 0.0514(7) Uani d . . . 1.000000 . .
H H29 0.427251 0.299708 0.584228 0.062000 Uiso calc U . R 1.000000 . .
C C30 0.5888(2) 0.2782(2) 0.5882(2) 0.0493(6) Uani d . . . 1.000000 . .
H H30 0.594588 0.326571 0.619382 0.059000 Uiso calc U . R 1.000000 . .
C C31 0.68024(19) 0.22379(19) 0.56434(19) 0.0356(5) Uani d . . . 1.000000 . .
H H31 0.748168 0.235767 0.578983 0.043000 Uiso calc U . R 1.000000 . .
C C32 0.90739(13) 0.56597(13) 0.22857(13) 0.0163(3) Uani d . . . 1.000000 . .
H H32A 0.923693 0.626544 0.148487 0.020000 Uiso calc U . R 1.000000 . .
H H32B 0.970667 0.561015 0.264562 0.020000 Uiso calc U . R 1.000000 . .
C C33 0.80520(13) 0.59631(13) 0.29178(14) 0.0184(3) Uani d . . D 1.000000 . .
H H33 0.787346 0.531657 0.370692 0.022000 Uiso calc U . R 1.000000 G 1
C C34 0.83242(14) 0.69884(14) 0.30140(13) 0.0186(3) Uani d . . . 1.000000 . .
C C35 0.77789(15) 0.80017(15) 0.25571(16) 0.0246(4) Uani d . . . 1.000000 . .
H H35 0.719041 0.806980 0.218050 0.030000 Uiso calc U . R 1.000000 . .
C C36 0.80915(18) 0.89160(16) 0.26492(17) 0.0313(4) Uani d . . . 1.000000 . .
H H36 0.770909 0.959977 0.233818 0.038000 Uiso calc U . R 1.000000 . .
C C37 0.89466(19) 0.88433(16) 0.31844(17) 0.0322(4) Uani d . . . 1.000000 . .
H H37 0.917094 0.947788 0.322099 0.039000 Uiso calc U . R 1.000000 . .
C C38 0.94755(19) 0.78266(17) 0.36699(17) 0.0326(4) Uani d . . . 1.000000 . .
H H38 1.005514 0.776052 0.405662 0.039000 Uiso calc U . R 1.000000 . .
C C39 0.91644(16) 0.69097(16) 0.35943(15) 0.0254(4) Uani d . . . 1.000000 . .
H H39 0.952600 0.621696 0.394113 0.031000 Uiso calc U . R 1.000000 . .
C C40 0.7077(5) 0.6091(8) 0.2311(6) 0.0265(16) Uani d U P DG 0.531(14) H 1
C C41 0.7185(5) 0.6833(7) 0.1150(6) 0.0276(11) Uani d U P G 0.531(14) H 1
H H41 0.785690 0.722943 0.073320 0.033000 Uiso calc U P R 0.531(14) H 1
C C42 0.6309(6) 0.6993(6) 0.0600(6) 0.0334(11) Uani d U P G 0.531(14) H 1
H H42 0.638222 0.749920 -0.019294 0.040000 Uiso calc U P R 0.531(14) H 1
C C43 0.5325(4) 0.6412(7) 0.1210(7) 0.0391(13) Uani d U P G 0.531(14) H 1
H H43 0.472653 0.652150 0.083431 0.047000 Uiso calc U P R 0.531(14) H 1
C C44 0.5218(4) 0.5671(7) 0.2371(7) 0.0377(12) Uani d U P G 0.531(14) H 1
H H44 0.454551 0.527405 0.278771 0.045000 Uiso calc U P R 0.531(14) H 1
C C45 0.6094(5) 0.5511(7) 0.2921(6) 0.0307(10) Uani d U P G 0.531(14) H 1
H H45 0.602017 0.500427 0.371388 0.037000 Uiso calc U P R 0.531(14) H 1
C C40A 0.7040(5) 0.6067(9) 0.2432(8) 0.0227(12) Uani d U P DG 0.469(14) H 2
C C41A 0.6968(5) 0.6785(8) 0.1298(7) 0.0303(13) Uani d U P G 0.469(14) H 2
H H41A 0.756922 0.726725 0.079080 0.036000 Uiso calc U P R 0.469(14) H 2
C C42A 0.6017(6) 0.6795(7) 0.0905(7) 0.0370(13) Uani d U P G 0.469(14) H 2
H H42A 0.596820 0.728547 0.013055 0.044000 Uiso calc U P R 0.469(14) H 2
C C43A 0.5138(4) 0.6089(7) 0.1647(9) 0.0429(15) Uani d U P G 0.469(14) H 2
H H43A 0.448784 0.609651 0.137906 0.052000 Uiso calc U P R 0.469(14) H 2
C C44A 0.5209(5) 0.5372(7) 0.2781(8) 0.0451(15) Uani d U P G 0.469(14) H 2
H H44A 0.460850 0.488931 0.328782 0.054000 Uiso calc U P R 0.469(14) H 2
C C45A 0.6161(7) 0.5361(8) 0.3173(7) 0.0365(13) Uani d U P G 0.469(14) H 2
H H45A 0.620951 0.487108 0.394810 0.044000 Uiso calc U P R 0.469(14) H 2

loop_
_atom_site_aniso_label
_atom_site_aniso_U_11
_atom_site_aniso_U_22
_atom_site_aniso_U_33
_atom_site_aniso_U_12
_atom_site_aniso_U_13
_atom_site_aniso_U_23
C46 0.066(3) 0.028(2) 0.0287(18) 0.002(2) 0.006(2) -0.0144(16)
Cl1 0.0534(7) 0.0291(5) 0.0425(6) 0.0034(5) -0.0086(5) -0.0194(5)
Cl3 0.0740(10) 0.0355(6) 0.0544(8) 0.0146(6) 0.0045(7) -0.0250(6)
Cl2 0.0742(9) 0.0334(6) 0.0423(6) -0.0001(5) -0.0162(6) -0.0198(5)
C47 0.095(4) 0.047(3) 0.043(3) 0.010(3) -0.022(3) -0.026(2)
Cl4 0.0864(12) 0.0774(11) 0.0548(8) 0.0338(9) -0.0388(9) -0.0404(8)
Cl5 0.0665(9) 0.0371(6) 0.0762(9) 0.0147(6) -0.0351(7) -0.0278(6)
Cl6 0.0986(19) 0.1052(19) 0.1008(19) -0.0266(15) 0.0345(15) -0.0194(15)
O1 0.0355(7) 0.0170(6) 0.0243(6) 0.0030(5) -0.0083(5) -0.0118(5)
O2 0.0290(6) 0.0181(6) 0.0193(5) 0.0001(5) -0.0090(5) -0.0092(5)
O3 0.0220(6) 0.0170(5) 0.0160(5) -0.0033(4) -0.0038(4) -0.0048(4)
N1 0.0176(6) 0.0164(6) 0.0145(6) -0.0009(5) -0.0030(5) -0.0082(5)
N2 0.0206(6) 0.0136(6) 0.0157(6) 0.0003(5) -0.0050(5) -0.0062(5)
N3 0.0167(6) 0.0137(6) 0.0171(6) -0.0002(5) -0.0042(5) -0.0078(5)
C1 0.0179(7) 0.0175(7) 0.0175(7) -0.0002(6) -0.0034(5) -0.0088(6)
C2 0.0171(7) 0.0158(7) 0.0173(7) 0.0008(5) -0.0047(5) -0.0077(6)
C3 0.0120(6) 0.0171(7) 0.0177(7) -0.0013(5) -0.0017(5) -0.0084(6)
C4 0.0164(7) 0.0225(8) 0.0163(7) -0.0021(6) -0.0014(5) -0.0114(6)
C5 0.0190(7) 0.0196(7) 0.0188(7) 0.0006(6) -0.0058(6) -0.0109(6)
C6 0.0192(7) 0.0281(9) 0.0196(7) -0.0003(6) -0.0059(6) -0.0123(7)
C7 0.0601(14) 0.0313(10) 0.0243(9) 0.0066(10) -0.0139(9) -0.0158(8)
C8 0.0641(16) 0.0467(13) 0.0313(10) 0.0048(11) -0.0138(10) -0.0270(10)
C9 0.0325(10) 0.0608(15) 0.0227(9) -0.0036(10) -0.0053(8) -0.0214(10)
C10 0.0425(12) 0.0443(13) 0.0206(9) -0.0084(10) -0.0027(8) -0.0055(9)
C11 0.0361(10) 0.0289(10) 0.0234(8) -0.0082(8) -0.0003(7) -0.0086(8)
C12 0.016(2) 0.035(2) 0.0169(18) 0.0018(16) -0.0029(15) -0.0185(15)
C13 0.0194(17) 0.0272(19) 0.0295(18) -0.0040(15) -0.0028(15) -0.0129(16)
C14 0.024(3) 0.038(2) 0.0355(19) -0.0046(19) -0.0020(19) -0.0134(18)
C15 0.021(2) 0.049(3) 0.037(2) -0.008(2) 0.0040(18) -0.014(2)
C16 0.0217(17) 0.051(3) 0.045(2) 0.0053(19) 0.0028(15) -0.026(2)
C17 0.0246(18) 0.035(2) 0.0369(19) 0.0041(16) -0.0088(14) -0.0245(17)
C12A 0.018(3) 0.022(2) 0.031(3) -0.004(2) -0.007(2) -0.017(2)
C13A 0.022(2) 0.032(3) 0.045(3) -0.003(2) 0.011(2) -0.028(2)
C14A 0.014(3) 0.039(3) 0.040(3) -0.011(2) 0.003(2) -0.021(2)
C15A 0.013(2) 0.058(4) 0.032(3) 0.005(3) 0.0009(19) -0.021(3)
C16A 0.035(3) 0.054(4) 0.047(3) 0.010(3) 0.006(2) -0.030(3)
C17A 0.028(3) 0.043(3) 0.036(2) 0.005(2) -0.002(2) -0.028(2)
C18 0.0270(8) 0.0140(7) 0.0180(7) 0.0001(6) -0.0086(6) -0.0049(6)
C19 0.0293(9) 0.0181(8) 0.0198(7) -0.0030(6) -0.0069(6) -0.0083(6)
C20 0.0214(19) 0.023(2) 0.0154(16) -0.0104(16) -0.0056(15) -0.0069(15)
C21 0.025(2) 0.0187(18) 0.0265(19) -0.0009(16) -0.0053(16) -0.0068(15)
C22 0.036(2) 0.0217(19) 0.030(2) -0.0038(17) -0.0065(18) -0.0081(16)
C23 0.028(2) 0.0183(17) 0.029(2) -0.0011(15) -0.0048(18) -0.0029(17)
C24 0.048(3) 0.030(2) 0.0232(19) -0.005(2) -0.008(2) -0.0079(16)
C25 0.045(3) 0.0246(18) 0.029(2) -0.0036(18) -0.011(2) -0.0131(15)
C20A 0.035(3) 0.014(2) 0.031(2) 0.0003(19) -0.002(2) -0.0044(18)
C21A 0.022(2) 0.024(2) 0.0223(19) -0.0067(16) -0.0022(16) -0.0067(16)
C22A 0.0251(19) 0.0166(18) 0.034(3) -0.0044(15) -0.0048(19) -0.0058(17)
C23A 0.037(3) 0.023(2) 0.023(2) -0.0038(18) -0.0044(19) 0.0031(18)
C24A 0.047(3) 0.033(2) 0.024(2) 0.000(2) -0.007(2) -0.0054(17)
C25A 0.048(3) 0.025(2) 0.0225(19) 0.001(2) -0.010(2) -0.0070(15)
C26 0.0301(9) 0.0192(8) 0.0186(7) -0.0047(7) 0.0013(6) -0.0060(6)
C27 0.0353(11) 0.0359(11) 0.0380(11) -0.0012(9) -0.0070(9) -0.0168(9)
C28 0.0290(11) 0.0488(14) 0.0528(14) 0.0018(10) -0.0042(10) -0.0198(12)
C29 0.0393(13) 0.0474(14) 0.0561(15) -0.0025(11) 0.0168(11) -0.0246(12)
C30 0.0489(14) 0.0468(14) 0.0538(14) -0.0120(11) 0.0199(12) -0.0340(12)
C31 0.0392(11) 0.0354(11) 0.0350(10) -0.0077(9) 0.0049(9) -0.0222(9)
C32 0.0177(7) 0.0132(7) 0.0184(7) -0.0010(5) -0.0038(5) -0.0075(6)
C33 0.0191(7) 0.0150(7) 0.0217(7) -0.0001(6) -0.0024(6) -0.0098(6)
C34 0.0223(8) 0.0164(7) 0.0169(7) -0.0007(6) -0.0012(6) -0.0085(6)
C35 0.0262(9) 0.0206(8) 0.0275(8) 0.0028(6) -0.0051(7) -0.0120(7)
C36 0.0426(11) 0.0188(8) 0.0321(10) 0.0047(8) -0.0067(8) -0.0123(8)
C37 0.0536(13) 0.0201(8) 0.0266(9) -0.0051(8) -0.0068(8) -0.0135(7)
C38 0.0469(12) 0.0291(10) 0.0301(9) -0.0008(8) -0.0170(9) -0.0168(8)
C39 0.0363(10) 0.0214(8) 0.0224(8) 0.0035(7) -0.0125(7) -0.0113(7)
C40 0.015(2) 0.029(2) 0.042(3) 0.0056(19) -0.0040(18) -0.023(2)
C41 0.017(2) 0.038(2) 0.039(2) 0.0135(18) -0.0148(18) -0.0253(18)
C42 0.020(2) 0.047(3) 0.047(3) 0.0122(19) -0.015(2) -0.032(2)
C43 0.024(2) 0.051(3) 0.061(3) 0.0069(19) -0.017(2) -0.038(3)
C44 0.0215(17) 0.049(3) 0.056(3) 0.0009(19) -0.013(2) -0.034(3)
C45 0.0217(19) 0.038(3) 0.047(3) -0.0001(18) -0.0064(17) -0.031(2)
C40A 0.021(3) 0.027(3) 0.038(2) 0.005(2) -0.009(2) -0.029(2)
C41A 0.015(2) 0.038(2) 0.047(3) 0.010(2) -0.010(2) -0.027(2)
C42A 0.018(3) 0.047(3) 0.056(3) 0.008(2) -0.017(2) -0.030(3)
C43A 0.022(2) 0.049(4) 0.067(4) 0.003(2) -0.014(3) -0.033(3)
C44A 0.026(2) 0.046(3) 0.066(4) -0.002(2) -0.009(3) -0.028(3)
C45A 0.021(2) 0.040(3) 0.056(3) -0.002(2) -0.006(2) -0.029(3)

loop_
_atom_type_symbol
_atom_type_description
_atom_type_scat_dispersion_real
_atom_type_scat_dispersion_imag
_atom_type_scat_source
C C 0.0033 0.0016 'International Tables Vol C Tables 4.2.6.8 and 6.1.1.4'
H H 0.0000 0.0000 'International Tables Vol C Tables 4.2.6.8 and 6.1.1.4'
N N 0.0061 0.0033 'International Tables Vol C Tables 4.2.6.8 and 6.1.1.4'
O O 0.0106 0.0060 'International Tables Vol C Tables 4.2.6.8 and 6.1.1.4'
Cl Cl 0.1484 0.1585 'International Tables Vol C Tables 4.2.6.8 and 6.1.1.4'

loop_
_geom_angle_atom_site_label_1
_geom_angle_atom_site_label_2
_geom_angle_atom_site_label_3
_geom_angle_site_symmetry_1
_geom_angle_site_symmetry_3
_geom_angle
_geom_angle_publ_flag
Cl1 C46 Cl3 . . 109.7(3) ?
Cl1 C46 Cl2 . . 111.0(2) ?
Cl3 C46 Cl2 . . 110.0(3) ?
Cl6 C47 Cl4 . . 115.3(4) ?
Cl6 C47 Cl5 . . 110.4(3) ?
Cl4 C47 Cl5 . . 107.6(3) ?
C3 N1 C1 . . 124.63(13) ?
C3 N1 C4 . . 116.87(13) ?
C1 N1 C4 . . 118.17(13) ?
C2 N2 C1 . . 123.88(13) ?
C2 N2 C18 . . 118.79(13) ?
C1 N2 C18 . . 116.67(13) ?
C2 N3 C3 . . 124.04(13) ?
C2 N3 C32 . . 116.60(13) ?
C3 N3 C32 . . 119.33(13) ?
O1 C1 N1 . . 122.82(15) ?
O1 C1 N2 . . 121.65(15) ?
N1 C1 N2 . . 115.54(14) ?
O2 C2 N2 . . 122.70(14) ?
O2 C2 N3 . . 121.35(15) ?
N2 C2 N3 . . 115.95(13) ?
O3 C3 N1 . . 121.97(14) ?
O3 C3 N3 . . 122.54(15) ?
N1 C3 N3 . . 115.48(13) ?
N1 C4 C5 . . 112.96(13) ?
C12A C5 C6 . . 117.1(3) ?
C12A C5 C4 . . 113.3(3) ?
C6 C5 C4 . . 107.08(13) ?
C6 C5 C12 . . 113.65(17) ?
C4 C5 C12 . . 112.4(2) ?
C7 C6 C11 . . 117.64(17) ?
C7 C6 C5 . . 122.75(16) ?
C11 C6 C5 . . 119.52(16) ?
C6 C7 C8 . . 121.1(2) ?
C9 C8 C7 . . 120.9(2) ?
C8 C9 C10 . . 118.79(19) ?
C9 C10 C11 . . 120.2(2) ?
C6 C11 C10 . . 121.4(2) ?
C13 C12 C17 . . 120.000000 ?
C13 C12 C5 . . 121.7(4) ?
C17 C12 C5 . . 118.3(4) ?
C14 C13 C12 . . 120.000000 ?
C15 C14 C13 . . 120.000000 ?
C14 C15 C16 . . 120.000000 ?
C15 C16 C17 . . 120.000000 ?
C16 C17 C12 . . 120.000000 ?
C13A C12A C17A . . 120.000000 ?
C13A C12A C5 . . 123.1(6) ?
C17A C12A C5 . . 116.7(6) ?
C12A C13A C14A . . 120.000000 ?
C15A C14A C13A . . 120.000000 ?
C16A C15A C14A . . 120.000000 ?
C15A C16A C17A . . 120.000000 ?
C16A C17A C12A . . 120.000000 ?
N2 C18 C19 . . 113.34(13) ?
C26 C19 C20A . . 109.7(3) ?
C26 C19 C18 . . 115.13(14) ?
C20A C19 C18 . . 107.6(3) ?
C26 C19 C20 . . 117.5(3) ?
C18 C19 C20 . . 104.0(3) ?
C21 C20 C25 . . 120.000000 ?
C21 C20 C19 . . 118.1(3) ?
C25 C20 C19 . . 121.9(3) ?
C20 C21 C22 . . 120.000000 ?
C21 C22 C23 . . 120.000000 ?
C24 C23 C22 . . 120.000000 ?
C23 C24 C25 . . 120.000000 ?
C24 C25 C20 . . 120.000000 ?
C21A C20A C25A . . 120.000000 ?
C21A C20A C19 . . 116.1(4) ?
C25A C20A C19 . . 123.6(4) ?
C20A C21A C22A . . 120.000000 ?
C23A C22A C21A . . 120.000000 ?
C24A C23A C22A . . 120.000000 ?
C23A C24A C25A . . 120.000000 ?
C24A C25A C20A . . 120.000000 ?
C31 C26 C27 . . 117.69(19) ?
C31 C26 C19 . . 123.93(18) ?
C27 C26 C19 . . 118.38(17) ?
C26 C27 C28 . . 120.9(2) ?
C29 C28 C27 . . 119.8(2) ?
C28 C29 C30 . . 120.0(2) ?
C29 C30 C31 . . 120.4(2) ?
C30 C31 C26 . . 121.2(2) ?
N3 C32 C33 . . 111.82(13) ?
C40A C33 C34 . . 114.6(5) ?
C40A C33 C32 . . 113.6(5) ?
C34 C33 C32 . . 108.89(13) ?
C34 C33 C40 . . 115.7(4) ?
C32 C33 C40 . . 108.7(4) ?
C35 C34 C39 . . 118.08(16) ?
C35 C34 C33 . . 123.49(15) ?
C39 C34 C33 . . 118.43(15) ?
C34 C35 C36 . . 120.42(18) ?
C37 C36 C35 . . 121.03(18) ?
C36 C37 C38 . . 118.92(18) ?
C39 C38 C37 . . 120.52(19) ?
C38 C39 C34 . . 120.96(17) ?
C41 C40 C45 . . 120.000000 ?
C41 C40 C33 . . 119.1(4) ?
C45 C40 C33 . . 120.9(4) ?
C40 C41 C42 . . 120.000000 ?
C41 C42 C43 . . 120.000000 ?
C44 C43 C42 . . 120.000000 ?
C43 C44 C45 . . 120.000000 ?
C44 C45 C40 . . 120.000000 ?
C41A C40A C45A . . 120.000000 ?
C41A C40A C33 . . 123.6(5) ?
C45A C40A C33 . . 116.3(5) ?
C42A C41A C40A . . 120.000000 ?
C41A C42A C43A . . 120.000000 ?
C44A C43A C42A . . 120.000000 ?
C43A C44A C45A . . 120.000000 ?
C44A C45A C40A . . 120.000000 ?

loop_
_geom_bond_atom_site_label_1
_geom_bond_atom_site_label_2
_geom_bond_site_symmetry_2
_geom_bond_distance
_geom_bond_publ_flag
C46 Cl1 . 1.751(5) ?
C46 Cl3 . 1.771(5) ?
C46 Cl2 . 1.773(6) ?
C47 Cl6 . 1.714(7) ?
C47 Cl4 . 1.740(5) ?
C47 Cl5 . 1.786(6) ?
O1 C1 . 1.210(2) ?
O2 C2 . 1.2183(19) ?
O3 C3 . 1.2140(19) ?
N1 C3 . 1.380(2) ?
N1 C1 . 1.391(2) ?
N1 C4 . 1.4751(19) ?
N2 C2 . 1.384(2) ?
N2 C1 . 1.392(2) ?
N2 C18 . 1.474(2) ?
N3 C2 . 1.390(2) ?
N3 C3 . 1.397(2) ?
N3 C32 . 1.477(2) ?
C4 C5 . 1.537(2) ?
C5 C12A . 1.523(5) ?
C5 C6 . 1.527(2) ?
C5 C12 . 1.556(4) ?
C6 C7 . 1.381(3) ?
C6 C11 . 1.387(3) ?
C7 C8 . 1.397(3) ?
C8 C9 . 1.372(4) ?
C9 C10 . 1.381(4) ?
C10 C11 . 1.398(3) ?
C12 C13 . 1.390000 ?
C12 C17 . 1.390000 ?
C13 C14 . 1.390000 ?
C14 C15 . 1.390000 ?
C15 C16 . 1.390000 ?
C16 C17 . 1.390000 ?
C12A C13A . 1.390000 ?
C12A C17A . 1.390000 ?
C13A C14A . 1.390000 ?
C14A C15A . 1.390000 ?
C15A C16A . 1.390000 ?
C16A C17A . 1.390000 ?
C18 C19 . 1.546(2) ?
C19 C26 . 1.510(3) ?
C19 C20A . 1.543(4) ?
C19 C20 . 1.547(4) ?
C20 C21 . 1.390000 ?
C20 C25 . 1.390000 ?
C21 C22 . 1.390000 ?
C22 C23 . 1.390000 ?
C23 C24 . 1.390000 ?
C24 C25 . 1.390000 ?
C20A C21A . 1.390000 ?
C20A C25A . 1.390000 ?
C21A C22A . 1.390000 ?
C22A C23A . 1.390000 ?
C23A C24A . 1.390000 ?
C24A C25A . 1.390000 ?
C26 C31 . 1.392(3) ?
C26 C27 . 1.394(3) ?
C27 C28 . 1.408(3) ?
C28 C29 . 1.372(4) ?
C29 C30 . 1.375(4) ?
C30 C31 . 1.387(3) ?
C32 C33 . 1.544(2) ?
C33 C40A . 1.505(4) ?
C33 C34 . 1.525(2) ?
C33 C40 . 1.555(4) ?
C34 C35 . 1.394(2) ?
C34 C39 . 1.401(2) ?
C35 C36 . 1.394(3) ?
C36 C37 . 1.378(3) ?
C37 C38 . 1.390(3) ?
C38 C39 . 1.384(3) ?
C40 C41 . 1.390000 ?
C40 C45 . 1.390000 ?
C41 C42 . 1.390000 ?
C42 C43 . 1.390000 ?
C43 C44 . 1.390000 ?
C44 C45 . 1.390000 ?
C40A C41A . 1.390000 ?
C40A C45A . 1.390000 ?
C41A C42A . 1.390000 ?
C42A C43A . 1.390000 ?
C43A C44A . 1.390000 ?
C44A C45A . 1.390000 ?
